data_4333075
loop_
_publ_author_name
'Arliguie, Th\'er\`ese'
'Doux, Marjolaine'
'M\'ezailles, Nicolas'
'Thu\'ery, Pierre'
'Le Floch, Pascal'
'Ephritikhine, Michel'

_publ_section_title
;
 Lanthanide and Uranium Complexes with an SPS-Based Pincer Ligand
;
_journal_issue 24
_journal_name_full 'Inorganic Chemistry'
_journal_page_first 9907
_journal_page_last 9913
_journal_paper_doi 10.1021/ic061364g
_journal_volume 45
_journal_year 2006
_chemical_formula_sum 'C142 H138 Ce O4 P9 S6'
_chemical_formula_weight 2519.73
_space_group_IT_number 2
_symmetry_cell_setting triclinic
_symmetry_space_group_name_Hall '-P 1'
_symmetry_space_group_name_H-M 'P -1'
_atom_sites_solution_hydrogens geom
_atom_sites_solution_primary direct
_atom_sites_solution_secondary difmap
_audit_creation_method SHELXL-97
_cell_angle_alpha 95.421(9)
_cell_angle_beta 100.691(6)
_cell_angle_gamma 103.437(8)
_cell_formula_units_Z 2
_cell_length_a 16.311(3)
_cell_length_b 16.7552(18)
_cell_length_c 24.037(4)
_cell_measurement_reflns_used 39503
_cell_measurement_temperature 100(2)
_cell_measurement_theta_max 25.68
_cell_measurement_theta_min 2.27
_cell_volume 6213.0(17)
_computing_cell_refinement 'DENZO-SMN (Otwinowski & Minor, 1997)'
_computing_data_collection 'Kappa-CCD software (Nonius B.V., 1998)'
_computing_data_reduction 'DENZO-SMN (Otwinowski & Minor, 1997)'
_computing_molecular_graphics 'SHELXTL (Sheldrick, 1999)'
_computing_publication_material 'SHELXTL (Sheldrick, 1999)'
_computing_structure_refinement 'SHELXL-97 (Sheldrick, 1997)'
_computing_structure_solution 'SHELXS-97 (Sheldrick, 1997)'
_diffrn_ambient_temperature 100(2)
_diffrn_measured_fraction_theta_full 0.896
_diffrn_measured_fraction_theta_max 0.896
_diffrn_measurement_device_type 'Nonius Kappa-CCD'
_diffrn_measurement_method '\f scans'
_diffrn_radiation_monochromator graphite
_diffrn_radiation_source 'fine-focus sealed tube'
_diffrn_radiation_type MoK\a
_diffrn_radiation_wavelength 0.71073
_diffrn_reflns_av_R_equivalents 0.0871
_diffrn_reflns_av_sigmaI/netI 0.0902
_diffrn_reflns_limit_h_max 19
_diffrn_reflns_limit_h_min -19
_diffrn_reflns_limit_k_max 20
_diffrn_reflns_limit_k_min -19
_diffrn_reflns_limit_l_max 29
_diffrn_reflns_limit_l_min -29
_diffrn_reflns_number 39503
_diffrn_reflns_theta_full 25.68
_diffrn_reflns_theta_max 25.68
_diffrn_reflns_theta_min 2.27
_diffrn_standards_decay_% 0
_diffrn_standards_interval_time 0
_exptl_absorpt_coefficient_mu 0.638
_exptl_absorpt_correction_T_max 0.938
_exptl_absorpt_correction_T_min 0.874
_exptl_absorpt_correction_type refdelf
_exptl_absorpt_process_details 'program DELABS from PLATON (Spek, 2000)'
_exptl_crystal_colour 'translucent dark orange'
_exptl_crystal_density_diffrn 1.347
_exptl_crystal_description parallelepiped
_exptl_crystal_F_000 2622
_exptl_crystal_size_max 0.15
_exptl_crystal_size_mid 0.15
_exptl_crystal_size_min 0.10
_refine_diff_density_max 0.630
_refine_diff_density_min -0.757
_refine_diff_density_rms 0.117
_refine_ls_extinction_method none
_refine_ls_goodness_of_fit_ref 0.940
_refine_ls_hydrogen_treatment constr
_refine_ls_matrix_type full
_refine_ls_number_parameters 1466
_refine_ls_number_reflns 21126
_refine_ls_number_restraints 66
_refine_ls_restrained_S_all 0.938
_refine_ls_R_factor_all 0.2368
_refine_ls_R_factor_gt 0.0906
_refine_ls_shift/su_max 0.001
_refine_ls_shift/su_mean 0.000
_refine_ls_structure_factor_coef Fsqd
_refine_ls_weighting_details 'calc w=1/[\s^2^(Fo^2^)]'
_refine_ls_weighting_scheme calc
_refine_ls_wR_factor_gt 0.1465
_refine_ls_wR_factor_ref 0.2034
_reflns_number_gt 8404
_reflns_number_total 21126
_reflns_threshold_expression >2sigma(I)
_cod_data_source_file ic061364gsup1.cif
_cod_data_source_block 3.2THF.2Et~2~O
_cod_original_cell_volume 6213.1(17)
_cod_database_code 4333075

loop_
_symmetry_equiv_pos_as_xyz
'x, y, z'
'-x, -y, -z'

loop_
_atom_site_label
_atom_site_type_symbol
_atom_site_fract_x
_atom_site_fract_y
_atom_site_fract_z
_atom_site_U_iso_or_equiv
_atom_site_adp_type
_atom_site_occupancy
_atom_site_symmetry_multiplicity
_atom_site_calc_flag
_atom_site_refinement_flags
Ce Ce 0.20532(4) 0.29929(4) 0.27765(3) 0.02791(18) Uani 1 1 d .
S1A S 0.39290(19) 0.37069(17) 0.28931(14) 0.0343(7) Uani 1 1 d .
S2A S 0.22364(19) 0.38916(16) 0.39257(13) 0.0325(7) Uani 1 1 d .
P1A P 0.2536(2) 0.49279(17) 0.27817(13) 0.0303(7) Uani 1 1 d .
P2A P 0.4366(2) 0.48384(18) 0.27032(14) 0.0317(7) Uani 1 1 d .
P3A P 0.21651(19) 0.50672(17) 0.39852(13) 0.0285(7) Uani 1 1 d .
S1B S 0.20790(19) 0.33741(17) 0.16084(13) 0.0346(7) Uani 1 1 d .
S2B S 0.04542(18) 0.36080(17) 0.26464(14) 0.0337(7) Uani 1 1 d .
P1B P 0.05173(19) 0.17784(17) 0.19284(13) 0.0292(7) Uani 1 1 d .
P2B P 0.1363(2) 0.24825(17) 0.09801(14) 0.0316(7) Uani 1 1 d .
P3B P -0.06702(19) 0.27616(18) 0.23556(14) 0.0308(7) Uani 1 1 d .
S1C S 0.25186(19) 0.15058(17) 0.22920(13) 0.0321(7) Uani 1 1 d .
S2C S 0.08731(18) 0.19133(17) 0.33269(13) 0.0309(7) Uani 1 1 d .
P1C P 0.30663(19) 0.21913(17) 0.36998(14) 0.0302(7) Uani 1 1 d .
P2C P 0.35331(19) 0.11926(17) 0.27307(14) 0.0298(7) Uani 1 1 d .
P3C P 0.13276(19) 0.13642(17) 0.39681(14) 0.0303(7) Uani 1 1 d .
C1C C 0.3625(7) 0.1430(6) 0.3473(5) 0.029(3) Uani 1 1 d .
C1A C 0.3583(7) 0.5418(6) 0.2671(5) 0.030(3) Uani 1 1 d .
C1B C 0.0455(7) 0.1817(6) 0.1167(5) 0.028(3) Uani 1 1 d .
C2C C 0.3914(7) 0.0988(6) 0.3891(5) 0.035(3) Uani 1 1 d .
C2B C -0.0327(7) 0.1427(7) 0.0794(5) 0.029(3) Uani 1 1 d .
C2A C 0.3827(7) 0.6295(6) 0.2750(5) 0.032(3) Uani 1 1 d .
C3A C 0.3476(7) 0.6763(6) 0.3115(5) 0.028(3) Uani 1 1 d .
H3A H 0.3575 0.7330 0.3101 0.033 Uiso 1 1 calc R
C3B C -0.1089(7) 0.1075(6) 0.0992(5) 0.028(3) Uani 1 1 d .
H3B H -0.1517 0.0650 0.0755 0.034 Uiso 1 1 calc R
C3C C 0.3665(7) 0.0968(6) 0.4434(5) 0.030(3) Uani 1 1 d .
H3C H 0.4011 0.0805 0.4732 0.036 Uiso 1 1 calc R
C4A C 0.2984(7) 0.6429(7) 0.3503(5) 0.035(3) Uani 1 1 d .
C4C C 0.2914(7) 0.1186(6) 0.4526(5) 0.031(3) Uani 1 1 d .
C4B C -0.1207(7) 0.1352(6) 0.1533(5) 0.030(3) Uani 1 1 d .
C5B C -0.0536(6) 0.1880(6) 0.1962(5) 0.026(3) Uani 1 1 d .
C5A C 0.2562(6) 0.5579(6) 0.3439(4) 0.023(2) Uani 1 1 d .
C5C C 0.2449(7) 0.1626(6) 0.4153(5) 0.028(3) Uani 1 1 d .
C6A C 0.1815(8) 0.5323(7) 0.2267(5) 0.040(3) Uani 1 1 d .
H6A1 H 0.2044 0.5909 0.2281 0.060 Uiso 1 1 calc R
H6A2 H 0.1256 0.5222 0.2359 0.060 Uiso 1 1 calc R
H6A3 H 0.1766 0.5047 0.1889 0.060 Uiso 1 1 calc R
C6B C 0.0406(7) 0.0673(6) 0.1975(5) 0.035(3) Uani 1 1 d .
H6B1 H 0.0373 0.0573 0.2358 0.052 Uiso 1 1 calc R
H6B2 H 0.0896 0.0516 0.1877 0.052 Uiso 1 1 calc R
H6B3 H -0.0110 0.0352 0.1714 0.052 Uiso 1 1 calc R
C6C C 0.3944(6) 0.2918(6) 0.4216(5) 0.025(3) Uani 1 1 d .
H6C1 H 0.3717 0.3307 0.4420 0.037 Uiso 1 1 calc R
H6C2 H 0.4355 0.3209 0.4019 0.037 Uiso 1 1 calc R
H6C3 H 0.4222 0.2619 0.4482 0.037 Uiso 1 1 calc R
C7A C 0.4804(7) 0.4751(7) 0.2062(5) 0.034(3) Uani 1 1 d .
C7C C 0.4472(7) 0.1713(6) 0.2488(5) 0.028(3) Uani 1 1 d .
C7B C 0.2046(8) 0.1854(7) 0.0749(5) 0.037(3) Uani 1 1 d .
C8A C 0.5468(8) 0.5380(8) 0.1962(6) 0.044(3) Uani 1 1 d .
H8A H 0.5681 0.5864 0.2224 0.052 Uiso 1 1 calc R
C8C C 0.5147(7) 0.2329(7) 0.2834(5) 0.035(3) Uani 1 1 d .
H8C H 0.5160 0.2439 0.3222 0.042 Uiso 1 1 calc R
C8B C 0.1888(8) 0.1030(7) 0.0791(5) 0.037(3) Uani 1 1 d .
H8B H 0.1416 0.0775 0.0934 0.044 Uiso 1 1 calc R
C9A C 0.5820(8) 0.5301(8) 0.1479(6) 0.044(3) Uani 1 1 d .
H9A H 0.6242 0.5736 0.1409 0.053 Uiso 1 1 calc R
C9C C 0.5798(7) 0.2782(7) 0.2607(5) 0.033(3) Uani 1 1 d .
H9C H 0.6233 0.3207 0.2839 0.039 Uiso 1 1 calc R
C9B C 0.2433(8) 0.0562(7) 0.0621(5) 0.038(3) Uani 1 1 d .
H9B H 0.2311 -0.0005 0.0633 0.045 Uiso 1 1 calc R
C10C C 0.5795(8) 0.2596(7) 0.2030(6) 0.046(3) Uani 1 1 d .
H10C H 0.6243 0.2885 0.1880 0.055 Uiso 1 1 calc R
C10B C 0.3162(8) 0.0960(8) 0.0432(6) 0.045(3) Uani 1 1 d .
H10B H 0.3520 0.0653 0.0311 0.054 Uiso 1 1 calc R
C10A C 0.5534(8) 0.4572(8) 0.1110(5) 0.045(3) Uani 1 1 d .
H10A H 0.5780 0.4505 0.0795 0.054 Uiso 1 1 calc R
C11A C 0.4879(8) 0.3929(8) 0.1198(6) 0.051(4) Uani 1 1 d .
H11A H 0.4672 0.3446 0.0935 0.061 Uiso 1 1 calc R
C11B C 0.3354(8) 0.1798(7) 0.0423(5) 0.047(4) Uani 1 1 d .
H11B H 0.3854 0.2058 0.0311 0.056 Uiso 1 1 calc R
C11C C 0.5138(8) 0.1993(7) 0.1681(6) 0.048(4) Uani 1 1 d .
H11C H 0.5142 0.1877 0.1295 0.057 Uiso 1 1 calc R
C12A C 0.4528(7) 0.4015(7) 0.1693(5) 0.036(3) Uani 1 1 d .
H12A H 0.4115 0.3577 0.1767 0.043 Uiso 1 1 calc R
C12B C 0.2811(7) 0.2263(6) 0.0579(5) 0.034(3) Uani 1 1 d .
H12B H 0.2943 0.2832 0.0574 0.041 Uiso 1 1 calc R
C12C C 0.4475(7) 0.1558(6) 0.1897(5) 0.032(3) Uani 1 1 d .
H12C H 0.4025 0.1160 0.1655 0.039 Uiso 1 1 calc R
C13A C 0.5278(7) 0.5381(6) 0.3277(5) 0.027(3) Uani 1 1 d .
C13C C 0.3398(7) 0.0078(6) 0.2526(5) 0.030(3) Uani 1 1 d .
C13B C 0.0985(7) 0.3018(7) 0.0396(5) 0.030(3) Uani 1 1 d .
C14C C 0.4067(8) -0.0238(7) 0.2420(5) 0.039(3) Uani 1 1 d .
H14C H 0.4611 0.0115 0.2454 0.047 Uiso 1 1 calc R
C14A C 0.6105(7) 0.5317(7) 0.3288(6) 0.036(3) Uani 1 1 d .
H14A H 0.6214 0.5012 0.2978 0.043 Uiso 1 1 calc R
C14B C 0.1163(8) 0.2918(7) -0.0139(5) 0.043(3) Uani 1 1 d .
H14B H 0.1495 0.2558 -0.0222 0.052 Uiso 1 1 calc R
C15C C 0.3929(9) -0.1086(7) 0.2260(5) 0.044(3) Uani 1 1 d .
H15C H 0.4375 -0.1300 0.2173 0.052 Uiso 1 1 calc R
C15A C 0.6788(9) 0.5696(8) 0.3749(6) 0.049(4) Uani 1 1 d .
H15A H 0.7347 0.5658 0.3746 0.059 Uiso 1 1 calc R
C15B C 0.0840(10) 0.3363(7) -0.0567(6) 0.054(4) Uani 1 1 d .
H15B H 0.0946 0.3293 -0.0933 0.064 Uiso 1 1 calc R
C16C C 0.3138(9) -0.1602(7) 0.2234(5) 0.042(3) Uani 1 1 d .
H16C H 0.3057 -0.2169 0.2132 0.050 Uiso 1 1 calc R
C16A C 0.6601(8) 0.6138(7) 0.4223(6) 0.047(4) Uani 1 1 d .
H16A H 0.7040 0.6385 0.4539 0.057 Uiso 1 1 calc R
C16B C 0.0363(9) 0.3906(8) -0.0424(6) 0.057(4) Uani 1 1 d .
H16B H 0.0161 0.4217 -0.0694 0.069 Uiso 1 1 calc R
C17A C 0.5772(8) 0.6204(7) 0.4216(5) 0.038(3) Uani 1 1 d .
H17A H 0.5656 0.6517 0.4519 0.046 Uiso 1 1 calc R
C17B C 0.0181(8) 0.3992(7) 0.0120(5) 0.042(3) Uani 1 1 d .
H17B H -0.0155 0.4347 0.0203 0.050 Uiso 1 1 calc R
C17C C 0.2448(9) -0.1313(7) 0.2353(5) 0.047(3) Uani 1 1 d .
H17C H 0.1916 -0.1670 0.2348 0.056 Uiso 1 1 calc R
C18C C 0.2605(7) -0.0434(6) 0.2485(5) 0.035(3) Uani 1 1 d .
H18C H 0.2154 -0.0208 0.2545 0.042 Uiso 1 1 calc R
C18A C 0.5116(7) 0.5800(7) 0.3754(6) 0.040(3) Uani 1 1 d .
H18A H 0.4551 0.5809 0.3764 0.048 Uiso 1 1 calc R
C18B C 0.0485(7) 0.3568(6) 0.0526(5) 0.034(3) Uani 1 1 d .
H18B H 0.0366 0.3636 0.0889 0.041 Uiso 1 1 calc R
C19A C 0.4508(7) 0.6794(7) 0.2502(5) 0.034(3) Uani 1 1 d .
C19C C 0.4525(7) 0.0447(7) 0.3812(5) 0.031(3) Uani 1 1 d .
C19B C -0.0462(8) 0.1356(7) 0.0157(5) 0.037(3) Uani 1 1 d .
C20A C 0.5241(7) 0.7353(6) 0.2818(5) 0.032(3) Uani 1 1 d .
H20A H 0.5338 0.7413 0.3215 0.038 Uiso 1 1 calc R
C20C C 0.4306(8) -0.0391(7) 0.3893(5) 0.038(3) Uani 1 1 d .
H20C H 0.3771 -0.0614 0.3974 0.046 Uiso 1 1 calc R
C20B C -0.1084(8) 0.1704(7) -0.0137(5) 0.040(3) Uani 1 1 d .
H20B H -0.1408 0.1966 0.0062 0.048 Uiso 1 1 calc R
C21A C 0.5827(9) 0.7818(7) 0.2568(6) 0.046(3) Uani 1 1 d .
H21A H 0.6322 0.8179 0.2796 0.056 Uiso 1 1 calc R
C21C C 0.4864(7) -0.0891(7) 0.3855(5) 0.034(3) Uani 1 1 d .
H21C H 0.4716 -0.1437 0.3924 0.041 Uiso 1 1 calc R
C21B C -0.1214(8) 0.1653(7) -0.0733(5) 0.045(3) Uani 1 1 d .
H21B H -0.1617 0.1897 -0.0928 0.054 Uiso 1 1 calc R
C22A C 0.5702(9) 0.7768(7) 0.1976(6) 0.051(4) Uani 1 1 d .
H22A H 0.6104 0.8089 0.1805 0.061 Uiso 1 1 calc R
C22C C 0.5669(7) -0.0557(7) 0.3710(5) 0.038(3) Uani 1 1 d .
H22C H 0.6043 -0.0889 0.3664 0.046 Uiso 1 1 calc R
C22B C -0.0743(9) 0.1235(7) -0.1043(6) 0.049(4) Uani 1 1 d .
H22B H -0.0840 0.1188 -0.1440 0.058 Uiso 1 1 calc R
C23A C 0.4966(8) 0.7227(7) 0.1653(6) 0.039(3) Uani 1 1 d .
H23A H 0.4857 0.7190 0.1257 0.047 Uiso 1 1 calc R
C23C C 0.5889(7) 0.0283(6) 0.3635(5) 0.032(3) Uani 1 1 d .
H23C H 0.6421 0.0517 0.3554 0.038 Uiso 1 1 calc R
C23B C -0.0145(8) 0.0904(7) -0.0744(5) 0.040(3) Uani 1 1 d .
H23B H 0.0169 0.0626 -0.0942 0.048 Uiso 1 1 calc R
C24A C 0.4377(7) 0.6730(6) 0.1911(6) 0.036(3) Uani 1 1 d .
H24A H 0.3892 0.6353 0.1684 0.043 Uiso 1 1 calc R
C24C C 0.5313(7) 0.0757(7) 0.3683(5) 0.033(3) Uani 1 1 d .
H24C H 0.5464 0.1309 0.3626 0.040 Uiso 1 1 calc R
C24B C 0.0010(8) 0.0966(7) -0.0162(5) 0.041(3) Uani 1 1 d .
H24B H 0.0438 0.0744 0.0027 0.050 Uiso 1 1 calc R
C25C C 0.2606(7) 0.0930(7) 0.5041(5) 0.030(3) Uani 1 1 d .
C25A C 0.2999(7) 0.7041(6) 0.4018(5) 0.026(3) Uani 1 1 d .
C25B C -0.2084(8) 0.1030(6) 0.1625(5) 0.031(3) Uani 1 1 d .
C26B C -0.2188(8) 0.0630(7) 0.2107(6) 0.046(4) Uani 1 1 d .
H26B H -0.1704 0.0624 0.2379 0.055 Uiso 1 1 calc R
C26C C 0.2559(6) 0.1531(6) 0.5475(5) 0.031(3) Uani 1 1 d .
H26C H 0.2706 0.2087 0.5426 0.037 Uiso 1 1 calc R
C26A C 0.2319(7) 0.7335(6) 0.4093(5) 0.035(3) Uani 1 1 d .
H26A H 0.1793 0.7125 0.3835 0.041 Uiso 1 1 calc R
C27C C 0.2301(7) 0.1326(7) 0.5978(5) 0.036(3) Uani 1 1 d .
H27C H 0.2307 0.1734 0.6270 0.043 Uiso 1 1 calc R
C27A C 0.2384(7) 0.7951(6) 0.4552(5) 0.038(3) Uani 1 1 d .
H27A H 0.1914 0.8157 0.4598 0.046 Uiso 1 1 calc R
C27B C -0.3020(9) 0.0238(7) 0.2184(6) 0.049(4) Uani 1 1 d .
H27B H -0.3082 -0.0042 0.2495 0.059 Uiso 1 1 calc R
C28A C 0.3181(8) 0.8243(7) 0.4938(5) 0.040(3) Uani 1 1 d .
H28A H 0.3240 0.8656 0.5241 0.048 Uiso 1 1 calc R
C28C C 0.2036(7) 0.0490(7) 0.6024(6) 0.041(3) Uani 1 1 d .
H28C H 0.1840 0.0335 0.6347 0.049 Uiso 1 1 calc R
C28B C -0.3717(10) 0.0276(8) 0.1800(7) 0.056(4) Uani 1 1 d U
H28B H -0.4262 0.0019 0.1852 0.068 Uiso 1 1 calc R
C29A C 0.3875(7) 0.7940(6) 0.4882(5) 0.034(3) Uani 1 1 d .
H29A H 0.4389 0.8118 0.5155 0.041 Uiso 1 1 calc R
C29C C 0.2056(8) -0.0119(7) 0.5598(6) 0.044(3) Uani 1 1 d .
H29C H 0.1872 -0.0675 0.5639 0.053 Uiso 1 1 calc R
C29B C -0.3653(8) 0.0677(8) 0.1336(7) 0.058(5) Uani 1 1 d .
H29B H -0.4146 0.0709 0.1083 0.070 Uiso 1 1 calc R
C30A C 0.3799(7) 0.7357(6) 0.4407(5) 0.030(3) Uani 1 1 d .
H30A H 0.4278 0.7177 0.4347 0.036 Uiso 1 1 calc R
C30C C 0.2344(7) 0.0087(6) 0.5116(5) 0.034(3) Uani 1 1 d .
H30C H 0.2367 -0.0328 0.4838 0.041 Uiso 1 1 calc R
C30B C -0.2835(8) 0.1038(7) 0.1246(6) 0.046(3) Uani 1 1 d .
H30B H -0.2792 0.1293 0.0922 0.055 Uiso 1 1 calc R
C31C C 0.0890(7) 0.0252(6) 0.3729(5) 0.027(3) Uani 1 1 d .
C31A C 0.2775(7) 0.5535(6) 0.4694(5) 0.029(3) Uani 1 1 d .
C31B C -0.1352(7) 0.3233(6) 0.1866(5) 0.028(3) Uani 1 1 d .
C32A C 0.2483(7) 0.5978(6) 0.5109(5) 0.029(3) Uani 1 1 d .
H32A H 0.1944 0.6087 0.5017 0.035 Uiso 1 1 calc R
C32C C 0.0001(7) -0.0071(7) 0.3524(5) 0.037(3) Uani 1 1 d .
H32C H -0.0371 0.0266 0.3560 0.044 Uiso 1 1 calc R
C32B C -0.1830(7) 0.3749(6) 0.2062(5) 0.034(3) Uani 1 1 d .
H32B H -0.1834 0.3831 0.2450 0.041 Uiso 1 1 calc R
C33C C -0.0324(7) -0.0873(7) 0.3272(5) 0.041(3) Uani 1 1 d .
H33C H -0.0916 -0.1073 0.3135 0.049 Uiso 1 1 calc R
C33A C 0.2986(9) 0.6251(7) 0.5647(6) 0.048(4) Uani 1 1 d .
H33A H 0.2762 0.6516 0.5919 0.057 Uiso 1 1 calc R
C33B C -0.2301(8) 0.4141(7) 0.1683(6) 0.043(3) Uani 1 1 d .
H33B H -0.2640 0.4465 0.1811 0.052 Uiso 1 1 calc R
C34C C 0.0203(8) -0.1395(7) 0.3215(5) 0.040(3) Uani 1 1 d .
H34C H -0.0026 -0.1947 0.3052 0.048 Uiso 1 1 calc R
C34B C -0.2257(9) 0.4045(8) 0.1129(6) 0.053(4) Uani 1 1 d .
H34B H -0.2570 0.4312 0.0879 0.063 Uiso 1 1 calc R
C34A C 0.3814(9) 0.6150(6) 0.5806(6) 0.045(4) Uani 1 1 d .
H34A H 0.4152 0.6347 0.6171 0.054 Uiso 1 1 calc R
C35C C 0.1067(9) -0.1079(7) 0.3403(6) 0.048(4) Uani 1 1 d .
H35C H 0.1430 -0.1419 0.3347 0.058 Uiso 1 1 calc R
C35A C 0.4116(8) 0.5729(7) 0.5378(6) 0.042(3) Uani 1 1 d .
H35A H 0.4670 0.5653 0.5466 0.050 Uiso 1 1 calc R
C35B C -0.1774(9) 0.3573(8) 0.0913(6) 0.053(4) Uani 1 1 d .
H35B H -0.1753 0.3533 0.0528 0.064 Uiso 1 1 calc R
C36C C 0.1439(8) -0.0260(6) 0.3680(5) 0.031(3) Uani 1 1 d .
H36C H 0.2030 -0.0069 0.3824 0.037 Uiso 1 1 calc R
C36B C -0.1314(8) 0.3155(8) 0.1278(6) 0.045(3) Uani 1 1 d .
H36B H -0.0987 0.2829 0.1139 0.054 Uiso 1 1 calc R
C36A C 0.3617(7) 0.5426(7) 0.4837(5) 0.037(3) Uani 1 1 d .
H36A H 0.3836 0.5152 0.4567 0.044 Uiso 1 1 calc R
C37A C 0.1056(7) 0.5107(6) 0.3969(5) 0.026(3) Uani 1 1 d .
C37C C 0.0874(7) 0.1648(6) 0.4572(5) 0.030(3) Uani 1 1 d .
C37B C -0.1224(7) 0.2569(6) 0.2937(5) 0.032(3) Uani 1 1 d .
C38C C 0.1094(7) 0.2485(6) 0.4791(5) 0.035(3) Uani 1 1 d .
H38C H 0.1475 0.2864 0.4640 0.042 Uiso 1 1 calc R
C38A C 0.0595(7) 0.4645(7) 0.4312(5) 0.037(3) Uani 1 1 d .
H38A H 0.0856 0.4334 0.4556 0.045 Uiso 1 1 calc R
C38B C -0.0745(8) 0.2701(7) 0.3501(6) 0.040(3) Uani 1 1 d .
H38B H -0.0152 0.2929 0.3581 0.048 Uiso 1 1 calc R
C39C C 0.0745(8) 0.2754(7) 0.5235(5) 0.039(3) Uani 1 1 d .
H39C H 0.0871 0.3319 0.5365 0.047 Uiso 1 1 calc R
C39A C -0.0266(7) 0.4650(7) 0.4286(5) 0.038(3) Uani 1 1 d .
H39A H -0.0575 0.4340 0.4516 0.046 Uiso 1 1 calc R
C39B C -0.1163(9) 0.2490(7) 0.3932(6) 0.045(3) Uani 1 1 d .
H39B H -0.0840 0.2566 0.4303 0.053 Uiso 1 1 calc R
C40C C 0.0212(8) 0.2200(7) 0.5491(5) 0.035(3) Uani 1 1 d .
H40C H 0.0008 0.2380 0.5804 0.042 Uiso 1 1 calc R
C40B C -0.2067(8) 0.2163(7) 0.3832(6) 0.042(3) Uani 1 1 d .
H40B H -0.2344 0.2033 0.4129 0.050 Uiso 1 1 calc R
C40A C -0.0668(7) 0.5106(7) 0.3928(5) 0.041(3) Uani 1 1 d .
H40A H -0.1238 0.5110 0.3922 0.049 Uiso 1 1 calc R
C41C C -0.0007(7) 0.1355(7) 0.5260(5) 0.037(3) Uani 1 1 d .
H41C H -0.0389 0.0975 0.5409 0.044 Uiso 1 1 calc R
C41A C -0.0217(7) 0.5555(7) 0.3578(5) 0.041(3) Uani 1 1 d .
H41A H -0.0490 0.5855 0.3333 0.049 Uiso 1 1 calc R
C41B C -0.2519(9) 0.2046(7) 0.3271(6) 0.046(3) Uani 1 1 d .
H41B H -0.3112 0.1812 0.3191 0.055 Uiso 1 1 calc R
C42C C 0.0328(7) 0.1084(7) 0.4823(5) 0.034(3) Uani 1 1 d .
H42C H 0.0193 0.0520 0.4690 0.041 Uiso 1 1 calc R
C42A C 0.0647(8) 0.5565(7) 0.3588(5) 0.039(3) Uani 1 1 d .
H42A H 0.0946 0.5865 0.3349 0.046 Uiso 1 1 calc R
C42B C -0.2127(7) 0.2262(6) 0.2826(5) 0.034(3) Uani 1 1 d .
H42B H -0.2455 0.2206 0.2457 0.040 Uiso 1 1 calc R
O1 O 0.5272(9) 0.1578(8) 0.0183(6) 0.108(4) Uani 1 1 d U
C1 C 0.5011(14) 0.1174(13) -0.0378(10) 0.129(8) Uani 1 1 d U
H1A H 0.4665 0.1468 -0.0612 0.155 Uiso 1 1 calc R
H1B H 0.4667 0.0614 -0.0390 0.155 Uiso 1 1 calc R
C2 C 0.5788(12) 0.1156(11) -0.0593(8) 0.099(6) Uani 1 1 d U
H2A H 0.5682 0.1159 -0.1003 0.119 Uiso 1 1 calc R
H2B H 0.5976 0.0663 -0.0510 0.119 Uiso 1 1 calc R
C3 C 0.6447(13) 0.1916(12) -0.0290(9) 0.117(7) Uani 1 1 d U
H3D H 0.6600 0.2301 -0.0553 0.140 Uiso 1 1 calc R
H3E H 0.6965 0.1781 -0.0097 0.140 Uiso 1 1 calc R
C4 C 0.6007(12) 0.2269(10) 0.0132(8) 0.090(6) Uani 1 1 d U
H4A H 0.6403 0.2466 0.0500 0.108 Uiso 1 1 calc R
H4B H 0.5798 0.2728 -0.0003 0.108 Uiso 1 1 calc R
O2 O 0.7827(9) 0.7304(6) 0.1339(5) 0.087(4) Uani 1 1 d .
C5 C 0.7184(10) 0.7628(9) 0.1008(7) 0.065(4) Uani 1 1 d .
H5A H 0.6641 0.7465 0.1129 0.078 Uiso 1 1 calc R
H5B H 0.7092 0.7418 0.0605 0.078 Uiso 1 1 calc R
C6 C 0.7519(11) 0.8568(9) 0.1108(7) 0.069(5) Uani 1 1 d .
H6A H 0.7798 0.8764 0.0805 0.083 Uiso 1 1 calc R
H6B H 0.7058 0.8836 0.1134 0.083 Uiso 1 1 calc R
C7 C 0.8158(10) 0.8719(8) 0.1671(7) 0.063(4) Uani 1 1 d .
H7A H 0.8609 0.9226 0.1708 0.075 Uiso 1 1 calc R
H7B H 0.7879 0.8738 0.1993 0.075 Uiso 1 1 calc R
C8 C 0.8498(9) 0.7968(9) 0.1612(7) 0.061(4) Uani 1 1 d .
H8D H 0.8945 0.8058 0.1391 0.073 Uiso 1 1 calc R
H8E H 0.8747 0.7858 0.1987 0.073 Uiso 1 1 calc R
O3 O 0.3175(8) 0.5870(7) 0.0473(5) 0.085(3) Uani 1 1 d U
C9 C 0.3724(11) 0.5338(9) 0.0450(7) 0.082(5) Uani 1 1 d U
H9D H 0.3923 0.5237 0.0837 0.098 Uiso 1 1 calc R
H9E H 0.4227 0.5631 0.0323 0.098 Uiso 1 1 calc R
C10 C 0.3367(13) 0.4505(11) 0.0074(9) 0.123(7) Uani 1 1 d U
H10D H 0.2883 0.4192 0.0203 0.184 Uiso 1 1 calc R
H10E H 0.3806 0.4208 0.0096 0.184 Uiso 1 1 calc R
H10F H 0.3184 0.4588 -0.0314 0.184 Uiso 1 1 calc R
C11 C 0.2436(11) 0.5417(10) 0.0698(7) 0.081(5) Uani 1 1 d U
H11D H 0.2627 0.5170 0.1032 0.097 Uiso 1 1 calc R
H11E H 0.2033 0.4992 0.0409 0.097 Uiso 1 1 calc R
C12 C 0.2055(11) 0.6127(10) 0.0849(8) 0.096(6) Uani 1 1 d U
H12D H 0.2512 0.6613 0.1013 0.143 Uiso 1 1 calc R
H12E H 0.1700 0.5983 0.1120 0.143 Uiso 1 1 calc R
H12F H 0.1711 0.6237 0.0509 0.143 Uiso 1 1 calc R
O4 O 0.0892(5) 0.3350(4) 0.7479(4) 0.044(2) Uani 1 1 d .
C13 C 0.1790(8) 0.3688(7) 0.7484(6) 0.050(4) Uani 1 1 d .
H13A H 0.2126 0.3801 0.7874 0.060 Uiso 1 1 calc R
H13B H 0.1867 0.4203 0.7323 0.060 Uiso 1 1 calc R
C14 C 0.2082(9) 0.3064(8) 0.7136(7) 0.060(4) Uani 1 1 d .
H14D H 0.1875 0.2524 0.7237 0.090 Uiso 1 1 calc R
H14E H 0.2701 0.3207 0.7210 0.090 Uiso 1 1 calc R
H14F H 0.1857 0.3061 0.6737 0.090 Uiso 1 1 calc R
C15 C 0.0575(8) 0.3833(7) 0.7871(5) 0.046(3) Uani 1 1 d .
H15D H 0.0540 0.4358 0.7741 0.055 Uiso 1 1 calc R
H15E H 0.0952 0.3945 0.8248 0.055 Uiso 1 1 calc R
C16 C -0.0313(8) 0.3323(7) 0.7891(6) 0.044(3) Uani 1 1 d .
H16D H -0.0636 0.3111 0.7508 0.066 Uiso 1 1 calc R
H16E H -0.0607 0.3664 0.8079 0.066 Uiso 1 1 calc R
H16F H -0.0258 0.2868 0.8098 0.066 Uiso 1 1 calc R

loop_
_atom_site_aniso_label
_atom_site_aniso_U_11
_atom_site_aniso_U_22
_atom_site_aniso_U_33
_atom_site_aniso_U_23
_atom_site_aniso_U_13
_atom_site_aniso_U_12
Ce 0.0251(4) 0.0249(3) 0.0328(4) 0.0017(3) 0.0068(3) 0.0050(3)
S1A 0.0291(17) 0.0306(15) 0.045(2) 0.0088(14) 0.0103(15) 0.0083(13)
S2A 0.0361(18) 0.0252(15) 0.0368(19) 0.0025(13) 0.0105(15) 0.0076(12)
P1A 0.0328(18) 0.0264(16) 0.0322(19) 0.0016(13) 0.0098(15) 0.0072(13)
P2A 0.0277(18) 0.0284(16) 0.040(2) 0.0045(14) 0.0087(15) 0.0083(13)
P3A 0.0269(17) 0.0246(15) 0.0331(19) 0.0000(13) 0.0055(14) 0.0074(12)
S1B 0.0330(18) 0.0303(15) 0.0359(19) -0.0030(14) 0.0048(15) 0.0040(13)
S2B 0.0244(16) 0.0307(15) 0.043(2) 0.0005(14) 0.0025(14) 0.0073(12)
P1B 0.0259(17) 0.0284(16) 0.0312(18) 0.0004(13) 0.0065(14) 0.0039(13)
P2B 0.0330(18) 0.0287(16) 0.035(2) 0.0021(14) 0.0123(15) 0.0089(13)
P3B 0.0245(17) 0.0301(16) 0.037(2) 0.0028(14) 0.0082(14) 0.0045(13)
S1C 0.0314(17) 0.0326(15) 0.0300(18) -0.0011(13) 0.0019(14) 0.0095(13)
S2C 0.0246(16) 0.0315(15) 0.0355(18) 0.0041(13) 0.0052(14) 0.0061(12)
P1C 0.0215(16) 0.0276(16) 0.040(2) -0.0010(14) 0.0068(14) 0.0048(12)
P2C 0.0266(17) 0.0278(16) 0.0327(19) 0.0017(13) 0.0044(14) 0.0052(13)
P3C 0.0271(17) 0.0281(16) 0.0357(19) 0.0042(14) 0.0078(14) 0.0062(13)
C1C 0.027(6) 0.032(6) 0.030(7) 0.005(5) 0.003(5) 0.011(5)
C1A 0.026(7) 0.035(6) 0.028(7) 0.007(5) 0.002(5) 0.006(5)
C1B 0.039(7) 0.011(5) 0.030(7) 0.000(5) 0.000(5) 0.007(5)
C2C 0.024(7) 0.026(6) 0.049(9) -0.009(6) 0.002(6) 0.004(5)
C2B 0.027(7) 0.042(7) 0.023(7) 0.008(5) 0.004(5) 0.019(5)
C2A 0.026(7) 0.028(6) 0.046(8) 0.006(5) 0.012(6) 0.011(5)
C3A 0.026(6) 0.024(6) 0.033(7) 0.005(5) 0.013(5) 0.000(5)
C3B 0.017(6) 0.031(6) 0.035(7) -0.001(5) 0.006(5) 0.002(5)
C3C 0.025(6) 0.024(6) 0.041(8) 0.000(5) 0.012(6) 0.004(5)
C4A 0.026(7) 0.034(6) 0.034(7) -0.002(5) 0.002(6) -0.006(5)
C4C 0.024(6) 0.023(6) 0.040(8) 0.004(5) -0.001(6) 0.003(5)
C4B 0.032(7) 0.028(6) 0.035(7) -0.001(5) 0.019(6) 0.011(5)
C5B 0.012(6) 0.036(6) 0.024(6) -0.001(5) 0.008(5) -0.006(5)
C5A 0.023(6) 0.021(5) 0.028(7) 0.001(5) 0.009(5) 0.006(4)
C5C 0.017(6) 0.023(6) 0.037(7) 0.005(5) -0.005(5) -0.001(4)
C6A 0.057(9) 0.033(7) 0.032(8) 0.006(6) 0.013(7) 0.013(6)
C6B 0.029(7) 0.042(7) 0.034(7) 0.004(6) 0.007(6) 0.010(5)
C6C 0.015(6) 0.019(5) 0.035(7) 0.003(5) -0.002(5) -0.001(4)
C7A 0.032(7) 0.038(7) 0.037(8) 0.014(6) 0.007(6) 0.018(5)
C7C 0.026(6) 0.030(6) 0.028(7) 0.011(5) 0.002(5) 0.008(5)
C7B 0.033(7) 0.047(7) 0.033(7) 0.018(6) 0.005(6) 0.013(6)
C8A 0.033(8) 0.051(8) 0.050(9) 0.003(7) 0.000(7) 0.026(6)
C8C 0.025(7) 0.039(7) 0.044(8) 0.018(6) 0.008(6) 0.012(5)
C8B 0.035(7) 0.031(6) 0.041(8) 0.004(6) 0.006(6) 0.004(5)
C9A 0.036(8) 0.049(8) 0.050(9) 0.028(7) 0.002(7) 0.015(6)
C9C 0.016(6) 0.034(6) 0.049(8) 0.008(6) 0.012(6) 0.000(5)
C9B 0.042(8) 0.027(6) 0.042(8) 0.008(6) 0.004(6) 0.006(5)
C10C 0.037(8) 0.045(8) 0.062(10) 0.016(7) 0.028(7) 0.007(6)
C10B 0.040(8) 0.049(8) 0.053(9) 0.006(7) 0.011(7) 0.026(6)
C10A 0.035(8) 0.063(9) 0.041(8) -0.006(7) 0.011(6) 0.021(7)
C11A 0.044(9) 0.069(9) 0.044(9) -0.002(7) 0.025(7) 0.017(7)
C11B 0.047(9) 0.043(8) 0.050(9) -0.003(7) 0.007(7) 0.016(6)
C11C 0.046(9) 0.040(7) 0.063(10) 0.007(7) 0.020(7) 0.015(6)
C12A 0.012(6) 0.044(7) 0.049(8) -0.008(6) 0.000(5) 0.014(5)
C12B 0.042(8) 0.019(6) 0.038(8) 0.001(5) 0.007(6) 0.002(5)
C12C 0.021(6) 0.029(6) 0.043(8) 0.004(5) 0.008(6) -0.001(5)
C13A 0.020(6) 0.018(5) 0.043(8) 0.011(5) 0.002(5) 0.006(4)
C13C 0.019(6) 0.026(6) 0.043(8) 0.003(5) 0.007(5) 0.002(5)
C13B 0.030(7) 0.038(7) 0.027(7) 0.015(5) 0.012(5) 0.010(5)
C14C 0.033(7) 0.042(7) 0.042(8) 0.000(6) 0.005(6) 0.012(6)
C14A 0.019(6) 0.038(7) 0.052(9) 0.023(6) 0.008(6) 0.005(5)
C14B 0.044(8) 0.045(8) 0.043(9) 0.001(6) 0.019(7) 0.011(6)
C15C 0.060(10) 0.038(7) 0.031(8) 0.001(6) -0.001(7) 0.019(7)
C15A 0.045(9) 0.061(9) 0.052(10) 0.021(7) 0.014(7) 0.025(7)
C15B 0.089(12) 0.042(8) 0.028(8) 0.008(6) 0.004(8) 0.020(8)
C16C 0.076(11) 0.039(7) 0.018(7) 0.007(6) -0.003(7) 0.039(7)
C16A 0.029(7) 0.034(7) 0.062(10) 0.010(6) -0.014(7) -0.007(6)
C16B 0.072(11) 0.040(8) 0.062(11) 0.012(7) 0.010(9) 0.019(7)
C17A 0.040(8) 0.037(7) 0.036(8) 0.014(6) -0.004(6) 0.015(6)
C17B 0.054(9) 0.042(7) 0.035(8) 0.001(6) 0.007(7) 0.027(6)
C17C 0.054(9) 0.032(7) 0.042(9) 0.007(6) -0.004(7) -0.003(6)
C18C 0.023(7) 0.034(6) 0.051(8) 0.008(6) 0.011(6) 0.008(5)
C18A 0.020(7) 0.037(7) 0.066(10) 0.019(6) 0.010(6) 0.011(5)
C18B 0.045(8) 0.031(6) 0.028(7) 0.010(5) 0.003(6) 0.016(6)
C19A 0.026(7) 0.031(6) 0.043(8) -0.006(6) 0.009(6) 0.010(5)
C19C 0.014(6) 0.035(6) 0.035(7) -0.003(5) -0.003(5) 0.002(5)
C19B 0.035(7) 0.050(8) 0.019(7) -0.007(6) -0.003(5) 0.009(6)
C20A 0.028(7) 0.025(6) 0.040(8) -0.005(5) 0.012(6) 0.003(5)
C20C 0.036(8) 0.045(7) 0.033(8) 0.007(6) 0.010(6) 0.007(6)
C20B 0.035(8) 0.043(7) 0.044(8) 0.008(6) 0.014(6) 0.009(6)
C21A 0.047(9) 0.037(7) 0.052(9) 0.002(6) 0.010(7) 0.005(6)
C21C 0.030(7) 0.050(7) 0.026(7) 0.009(6) 0.006(6) 0.014(6)
C21B 0.046(8) 0.051(8) 0.029(8) 0.000(6) -0.010(6) 0.014(6)
C22A 0.045(9) 0.039(8) 0.073(11) 0.011(7) 0.024(8) 0.009(6)
C22C 0.035(7) 0.038(7) 0.047(8) 0.008(6) 0.002(6) 0.025(6)
C22B 0.072(11) 0.040(8) 0.043(9) 0.016(7) 0.025(8) 0.021(7)
C23A 0.042(8) 0.045(7) 0.046(8) 0.032(6) 0.022(7) 0.024(6)
C23C 0.034(7) 0.019(6) 0.041(8) 0.003(5) 0.012(6) 0.002(5)
C23B 0.042(8) 0.032(7) 0.041(8) -0.007(6) 0.001(6) 0.009(6)
C24A 0.026(7) 0.024(6) 0.059(9) -0.010(6) 0.023(6) 0.003(5)
C24C 0.039(7) 0.027(6) 0.035(7) 0.013(5) 0.010(6) 0.008(5)
C24B 0.056(9) 0.041(7) 0.021(7) 0.008(6) 0.000(6) 0.006(6)
C25C 0.024(6) 0.038(7) 0.027(7) 0.007(5) 0.000(5) 0.010(5)
C25A 0.041(7) 0.016(5) 0.026(7) 0.002(5) 0.020(6) 0.007(5)
C25B 0.034(7) 0.028(6) 0.029(7) -0.001(5) 0.013(6) 0.002(5)
C26B 0.031(8) 0.029(7) 0.071(11) -0.005(7) 0.010(7) -0.002(5)
C26C 0.017(6) 0.020(6) 0.050(8) 0.000(5) 0.002(6) 0.002(4)
C26A 0.014(6) 0.032(6) 0.041(8) -0.005(5) -0.011(5) -0.007(5)
C27C 0.034(7) 0.042(7) 0.028(7) -0.006(6) 0.006(6) 0.005(6)
C27A 0.028(7) 0.033(7) 0.059(9) 0.004(6) 0.020(6) 0.009(5)
C27B 0.063(10) 0.033(7) 0.054(9) -0.004(6) 0.033(8) 0.004(6)
C28A 0.044(8) 0.037(7) 0.033(8) -0.004(6) 0.012(6) -0.002(6)
C28C 0.024(7) 0.046(7) 0.054(9) 0.005(7) 0.018(6) 0.005(6)
C28B 0.056(4) 0.056(4) 0.057(4) 0.0075(12) 0.0124(13) 0.0144(14)
C29A 0.032(7) 0.029(6) 0.039(8) 0.006(5) 0.018(6) -0.004(5)
C29C 0.043(8) 0.042(7) 0.049(9) 0.034(7) 0.018(7) -0.004(6)
C29B 0.019(7) 0.060(9) 0.080(12) -0.025(8) -0.010(7) 0.009(6)
C30A 0.028(7) 0.039(7) 0.027(7) 0.002(5) 0.010(5) 0.011(5)
C30C 0.015(6) 0.024(6) 0.053(9) 0.010(6) -0.008(6) -0.005(5)
C30B 0.031(8) 0.047(8) 0.054(9) 0.000(7) 0.002(7) 0.006(6)
C31C 0.023(6) 0.030(6) 0.025(7) 0.005(5) 0.000(5) 0.005(5)
C31A 0.021(6) 0.031(6) 0.035(7) 0.014(5) 0.010(5) 0.001(5)
C31B 0.022(6) 0.026(6) 0.036(7) 0.005(5) 0.000(5) 0.012(5)
C32A 0.023(6) 0.018(5) 0.044(8) -0.001(5) 0.002(6) 0.007(5)
C32C 0.027(7) 0.040(7) 0.037(8) -0.014(6) -0.001(6) 0.013(5)
C32B 0.031(7) 0.038(7) 0.035(8) 0.004(6) 0.009(6) 0.010(5)
C33C 0.023(7) 0.031(7) 0.057(9) -0.005(6) 0.002(6) -0.003(5)
C33A 0.060(10) 0.040(7) 0.047(9) 0.002(6) 0.017(8) 0.017(7)
C33B 0.030(7) 0.029(7) 0.067(10) 0.009(7) 0.001(7) 0.005(5)
C34C 0.034(8) 0.040(7) 0.041(8) -0.005(6) 0.011(6) 0.000(6)
C34B 0.052(9) 0.042(8) 0.056(10) 0.002(7) -0.004(8) 0.010(7)
C34A 0.057(9) 0.018(6) 0.054(9) -0.010(6) 0.011(7) 0.007(6)
C35C 0.072(11) 0.026(6) 0.051(9) 0.005(6) 0.022(8) 0.017(6)
C35A 0.030(7) 0.033(7) 0.056(9) 0.008(6) -0.006(7) 0.006(5)
C35B 0.061(10) 0.068(10) 0.031(8) 0.015(7) 0.002(7) 0.019(8)
C36C 0.040(7) 0.030(6) 0.025(7) 0.002(5) 0.009(6) 0.012(5)
C36B 0.035(8) 0.052(8) 0.049(9) 0.013(7) 0.003(7) 0.018(6)
C36A 0.026(7) 0.035(7) 0.047(8) 0.011(6) 0.016(6) -0.004(5)
C37A 0.027(6) 0.020(5) 0.020(6) -0.003(5) -0.004(5) -0.006(5)
C37C 0.027(7) 0.027(6) 0.042(8) 0.018(5) 0.012(6) 0.009(5)
C37B 0.035(7) 0.020(6) 0.041(8) -0.002(5) 0.008(6) 0.009(5)
C38C 0.031(7) 0.024(6) 0.051(9) 0.010(6) 0.013(6) 0.003(5)
C38A 0.025(7) 0.035(7) 0.052(9) -0.006(6) 0.019(6) 0.002(5)
C38B 0.043(8) 0.034(7) 0.054(9) 0.015(6) 0.025(7) 0.019(6)
C39C 0.045(8) 0.020(6) 0.048(8) 0.003(6) 0.004(7) 0.004(5)
C39A 0.033(7) 0.042(7) 0.045(8) -0.001(6) 0.017(6) 0.015(6)
C39B 0.052(9) 0.053(8) 0.036(8) 0.007(6) 0.009(7) 0.029(7)
C40C 0.047(8) 0.035(6) 0.028(7) 0.016(5) 0.021(6) 0.003(5)
C40B 0.053(9) 0.039(7) 0.048(9) 0.017(6) 0.030(7) 0.021(6)
C40A 0.012(6) 0.057(8) 0.053(9) 0.008(7) 0.009(6) 0.004(6)
C41C 0.035(7) 0.031(6) 0.043(8) 0.008(6) 0.015(6) 0.001(5)
C41A 0.023(7) 0.053(8) 0.046(9) -0.001(6) -0.002(6) 0.015(6)
C41B 0.054(9) 0.036(7) 0.055(10) 0.014(6) 0.028(8) 0.010(6)
C42C 0.039(7) 0.029(6) 0.031(7) -0.004(5) 0.007(6) 0.003(5)
C42A 0.037(8) 0.046(7) 0.032(7) 0.001(6) 0.009(6) 0.010(6)
C42B 0.029(7) 0.032(6) 0.042(8) 0.001(6) 0.010(6) 0.012(5)
O1 0.108(4) 0.109(4) 0.108(4) 0.0151(12) 0.0236(14) 0.0276(15)
C1 0.129(8) 0.129(8) 0.129(8) 0.0181(15) 0.0277(19) 0.033(2)
C2 0.099(6) 0.099(6) 0.099(6) 0.0141(13) 0.0216(16) 0.0253(18)
C3 0.117(7) 0.117(7) 0.117(7) 0.0170(14) 0.0251(18) 0.030(2)
C4 0.090(6) 0.090(6) 0.090(6) 0.0126(13) 0.0193(16) 0.0229(17)
O2 0.110(11) 0.059(7) 0.077(9) -0.010(6) 0.008(8) 0.007(7)
C5 0.063(11) 0.081(11) 0.049(10) 0.015(9) 0.023(9) 0.002(9)
C6 0.089(13) 0.062(10) 0.064(12) 0.025(8) 0.016(10) 0.030(9)
C7 0.071(11) 0.050(9) 0.073(12) 0.004(8) 0.033(10) 0.014(8)
C8 0.054(10) 0.075(11) 0.068(11) 0.022(9) 0.032(9) 0.025(8)
O3 0.085(4) 0.086(4) 0.085(4) 0.0125(11) 0.0181(12) 0.0219(13)
C9 0.082(5) 0.082(5) 0.082(5) 0.0115(12) 0.0175(15) 0.0211(16)
C10 0.123(7) 0.123(7) 0.123(7) 0.0178(15) 0.0261(19) 0.031(2)
C11 0.081(5) 0.081(5) 0.081(5) 0.0117(12) 0.0175(15) 0.0204(16)
C12 0.095(6) 0.096(6) 0.095(6) 0.0141(13) 0.0204(16) 0.0242(18)
O4 0.036(5) 0.034(5) 0.053(6) 0.000(4) -0.006(4) 0.008(4)
C13 0.036(8) 0.040(7) 0.065(10) 0.015(7) -0.003(7) 0.001(6)
C14 0.049(9) 0.049(8) 0.089(13) 0.016(8) 0.018(9) 0.019(7)
C15 0.067(10) 0.038(7) 0.032(8) 0.005(6) 0.014(7) 0.011(7)
C16 0.034(8) 0.045(7) 0.055(9) 0.012(7) 0.008(7) 0.012(6)

loop_
_atom_type_symbol
_atom_type_description
_atom_type_scat_dispersion_real
_atom_type_scat_dispersion_imag
_atom_type_scat_source
C C 0.0033 0.0016 'International Tables Vol C Tables 4.2.6.8 and 6.1.1.4'
H H 0.0000 0.0000 'International Tables Vol C Tables 4.2.6.8 and 6.1.1.4'
O O 0.0106 0.0060 'International Tables Vol C Tables 4.2.6.8 and 6.1.1.4'
P P 0.1023 0.0942 'International Tables Vol C Tables 4.2.6.8 and 6.1.1.4'
S S 0.1246 0.1234 'International Tables Vol C Tables 4.2.6.8 and 6.1.1.4'
Ce Ce -0.2486 2.6331 'International Tables Vol C Tables 4.2.6.8 and 6.1.1.4'

loop_
_geom_angle_atom_site_label_1
_geom_angle_atom_site_label_2
_geom_angle_atom_site_label_3
_geom_angle
S2C Ce S1B 136.43(8)
S2C Ce S2A 74.12(8)
S1B Ce S2A 138.27(8)
S2C Ce S1A 139.90(9)
S1B Ce S1A 79.89(9)
S2A Ce S1A 87.37(8)
S2C Ce S1C 88.54(8)
S1B Ce S1C 80.53(8)
S2A Ce S1C 136.51(9)
S1A Ce S1C 80.88(8)
S2C Ce S2B 73.69(8)
S1B Ce S2B 85.18(9)
S2A Ce S2B 77.71(8)
S1A Ce S2B 137.26(8)
S1C Ce S2B 135.67(8)
S2C Ce P1B 66.18(8)
S1B Ce P1B 70.68(8)
S2A Ce P1B 133.04(8)
S1A Ce P1B 139.49(8)
S1C Ce P1B 67.57(8)
S2B Ce P1B 68.10(8)
S2C Ce P1C 69.28(8)
S1B Ce P1C 138.83(8)
S2A Ce P1C 69.71(8)
S1A Ce P1C 71.00(8)
S1C Ce P1C 66.86(8)
S2B Ce P1C 135.79(9)
P1B Ce P1C 115.30(8)
S2C Ce P1A 132.20(8)
S1B Ce P1A 69.89(8)
S2A Ce P1A 68.54(8)
S1A Ce P1A 67.13(8)
S1C Ce P1A 139.25(8)
S2B Ce P1A 70.14(8)
P1B Ce P1A 123.76(8)
P1C Ce P1A 120.84(8)
P2A S1A Ce 120.53(15)
P3A S2A Ce 117.88(16)
C1A P1A C5A 98.5(5)
C1A P1A C6A 102.8(6)
C5A P1A C6A 100.6(5)
C1A P1A Ce 118.3(4)
C5A P1A Ce 117.4(4)
C6A P1A Ce 116.1(4)
C1A P2A C7A 114.8(5)
C1A P2A C13A 107.3(5)
C7A P2A C13A 105.8(5)
C1A P2A S1A 112.1(4)
C7A P2A S1A 109.0(4)
C13A P2A S1A 107.4(4)
C5A P3A C31A 112.7(5)
C5A P3A C37A 110.6(5)
C31A P3A C37A 106.4(5)
C5A P3A S2A 112.3(3)
C31A P3A S2A 104.8(4)
C37A P3A S2A 109.6(3)
P2B S1B Ce 115.44(16)
P3B S2B Ce 116.84(14)
C5B P1B C1B 98.6(5)
C5B P1B C6B 101.9(5)
C1B P1B C6B 102.6(5)
C5B P1B Ce 117.3(3)
C1B P1B Ce 117.7(4)
C6B P1B Ce 116.0(4)
C1B P2B C7B 108.9(5)
C1B P2B C13B 109.4(5)
C7B P2B C13B 109.3(5)
C1B P2B S1B 114.6(4)
C7B P2B S1B 108.9(4)
C13B P2B S1B 105.7(4)
C5B P3B C37B 115.8(5)
C5B P3B C31B 107.4(5)
C37B P3B C31B 105.0(5)
C5B P3B S2B 111.4(4)
C37B P3B S2B 109.8(4)
C31B P3B S2B 106.9(4)
P2C S1C Ce 118.06(14)
P3C S2C Ce 120.36(15)
C5C P1C C6C 102.5(5)
C5C P1C C1C 100.5(5)
C6C P1C C1C 100.6(5)
C5C P1C Ce 116.4(4)
C6C P1C Ce 115.0(3)
C1C P1C Ce 119.1(4)
C1C P2C C7C 113.2(5)
C1C P2C C13C 110.8(5)
C7C P2C C13C 106.1(5)
C1C P2C S1C 110.9(4)
C7C P2C S1C 107.4(4)
C13C P2C S1C 108.2(4)
C5C P3C C37C 111.1(5)
C5C P3C C31C 111.4(5)
C37C P3C C31C 108.2(5)
C5C P3C S2C 113.0(4)
C37C P3C S2C 107.4(4)
C31C P3C S2C 105.6(4)
C2C C1C P2C 126.7(8)
C2C C1C P1C 115.4(9)
P2C C1C P1C 116.4(6)
C2A C1A P2A 121.1(8)
C2A C1A P1A 117.2(8)
P2A C1A P1A 118.4(6)
C2B C1B P2B 125.7(9)
C2B C1B P1B 117.6(9)
P2B C1B P1B 116.1(6)
C1C C2C C3C 124.8(10)
C1C C2C C19C 122.4(11)
C3C C2C C19C 112.7(11)
C1B C2B C3B 122.3(10)
C1B C2B C19B 123.9(10)
C3B C2B C19B 113.8(10)
C3A C2A C1A 121.3(10)
C3A C2A C19A 114.5(9)
C1A C2A C19A 124.0(9)
C2A C3A C4A 124.2(10)
C4B C3B C2B 122.0(10)
C4C C3C C2C 121.9(11)
C3A C4A C5A 122.4(10)
C3A C4A C25A 114.9(9)
C5A C4A C25A 122.5(10)
C3C C4C C5C 123.7(11)
C3C C4C C25C 116.2(10)
C5C C4C C25C 120.2(10)
C3B C4B C5B 122.9(10)
C3B C4B C25B 114.4(10)
C5B C4B C25B 122.7(9)
C4B C5B P3B 122.5(8)
C4B C5B P1B 114.7(7)
P3B C5B P1B 120.3(6)
C4A C5A P3A 124.8(8)
C4A C5A P1A 118.0(8)
P3A C5A P1A 116.8(5)
C4C C5C P3C 122.2(8)
C4C C5C P1C 114.6(8)
P3C C5C P1C 119.7(6)
C12A C7A C8A 119.1(11)
C12A C7A P2A 118.9(9)
C8A C7A P2A 121.8(9)
C8C C7C C12C 118.0(10)
C8C C7C P2C 123.4(9)
C12C C7C P2C 118.1(8)
C8B C7B C12B 120.0(10)
C8B C7B P2B 121.5(9)
C12B C7B P2B 118.2(8)
C9A C8A C7A 121.6(12)
C9C C8C C7C 121.0(12)
C7B C8B C9B 120.3(11)
C10A C9A C8A 118.8(12)
C8C C9C C10C 119.4(11)
C10B C9B C8B 119.2(10)
C11C C10C C9C 120.7(12)
C11B C10B C9B 120.6(11)
C9A C10A C11A 121.0(12)
C10A C11A C12A 119.5(12)
C10B C11B C12B 120.6(12)
C12C C11C C10C 120.3(13)
C7A C12A C11A 119.7(12)
C11B C12B C7B 119.0(10)
C11C C12C C7C 120.5(11)
C14A C13A C18A 118.4(11)
C14A C13A P2A 122.8(9)
C18A C13A P2A 118.4(8)
C18C C13C C14C 120.4(10)
C18C C13C P2C 117.6(8)
C14C C13C P2C 122.1(8)
C14B C13B C18B 120.3(11)
C14B C13B P2B 124.2(9)
C18B C13B P2B 115.5(8)
C13C C14C C15C 119.9(12)
C13A C14A C15A 122.0(12)
C13B C14B C15B 120.1(12)
C16C C15C C14C 119.6(12)
C14A C15A C16A 117.9(12)
C16B C15B C14B 118.2(13)
C15C C16C C17C 122.4(11)
C17A C16A C15A 120.5(12)
C15B C16B C17B 120.8(13)
C16A C17A C18A 119.3(12)
C18B C17B C16B 121.1(12)
C16C C17C C18C 116.0(12)
C13C C18C C17C 121.5(11)
C17A C18A C13A 121.8(11)
C17B C18B C13B 119.5(11)
C20A C19A C24A 117.5(11)
C20A C19A C2A 124.4(12)
C24A C19A C2A 118.0(10)
C24C C19C C20C 117.9(10)
C24C C19C C2C 121.9(10)
C20C C19C C2C 120.2(10)
C20B C19B C24B 118.1(11)
C20B C19B C2B 118.4(10)
C24B C19B C2B 123.4(11)
C21A C20A C19A 121.9(12)
C21C C20C C19C 121.8(11)
C19B C20B C21B 119.4(11)
C20A C21A C22A 121.4(13)
C20C C21C C22C 119.0(11)
C20B C21B C22B 120.9(12)
C23A C22A C21A 117.6(13)
C23C C22C C21C 118.9(10)
C23B C22B C21B 118.0(13)
C22A C23A C24A 121.0(13)
C24C C23C C22C 119.7(10)
C22B C23B C24B 122.1(12)
C23A C24A C19A 120.6(11)
C19C C24C C23C 122.6(10)
C23B C24B C19B 121.3(12)
C26C C25C C30C 117.5(11)
C26C C25C C4C 120.1(10)
C30C C25C C4C 122.4(10)
C26A C25A C30A 119.4(9)
C26A C25A C4A 123.7(11)
C30A C25A C4A 116.7(9)
C30B C25B C26B 116.4(12)
C30B C25B C4B 124.6(12)
C26B C25B C4B 118.9(11)
C25B C26B C27B 121.0(13)
C27C C26C C25C 122.5(10)
C25A C26A C27A 121.7(10)
C28C C27C C26C 117.4(10)
C28A C27A C26A 117.7(10)
C28B C27B C26B 119.1(14)
C29A C28A C27A 121.9(11)
C29C C28C C27C 121.4(12)
C27B C28B C29B 122.2(15)
C28A C29A C30A 118.8(11)
C30C C29C C28C 120.9(11)
C28B C29B C30B 119.0(14)
C29A C30A C25A 120.3(10)
C29C C30C C25C 120.2(11)
C29B C30B C25B 122.2(14)
C36C C31C C32C 119.1(9)
C36C C31C P3C 120.4(8)
C32C C31C P3C 119.9(8)
C32A C31A C36A 118.1(11)
C32A C31A P3A 126.1(8)
C36A C31A P3A 115.8(9)
C32B C31B C36B 118.7(11)
C32B C31B P3B 121.9(9)
C36B C31B P3B 119.0(8)
C33A C32A C31A 120.5(11)
C33C C32C C31C 120.7(10)
C31B C32B C33B 120.5(12)
C32C C33C C34C 121.6(11)
C32A C33A C34A 122.9(12)
C34B C33B C32B 118.9(13)
C35C C34C C33C 117.9(10)
C33B C34B C35B 123.4(14)
C33A C34A C35A 116.1(12)
C34C C35C C36C 123.0(11)
C36A C35A C34A 122.4(12)
C34B C35B C36B 119.1(13)
C31C C36C C35C 117.6(11)
C35B C36B C31B 119.3(12)
C35A C36A C31A 119.8(11)
C38A C37A C42A 120.1(11)
C38A C37A P3A 119.0(9)
C42A C37A P3A 120.8(9)
C38C C37C C42C 118.9(10)
C38C C37C P3C 116.5(8)
C42C C37C P3C 124.6(8)
C38B C37B C42B 119.7(11)
C38B C37B P3B 119.6(9)
C42B C37B P3B 120.7(9)
C39C C38C C37C 119.9(11)
C37A C38A C39A 119.3(12)
C39B C38B C37B 119.1(12)
C38C C39C C40C 121.5(10)
C40A C39A C38A 121.4(12)
C38B C39B C40B 122.5(13)
C39C C40C C41C 117.6(11)
C41B C40B C39B 116.7(12)
C39A C40A C41A 119.5(11)
C42C C41C C40C 121.4(11)
C40A C41A C42A 121.1(12)
C40B C41B C42B 122.7(13)
C41C C42C C37C 120.5(10)
C41A C42A C37A 118.6(12)
C41B C42B C37B 119.1(12)
C1 O1 C4 100.9(15)
O1 C1 C2 107.6(18)
C1 C2 C3 105.4(17)
C2 C3 C4 103.4(16)
O1 C4 C3 106.0(14)
C8 O2 C5 107.4(12)
O2 C5 C6 107.0(13)
C7 C6 C5 102.3(12)
C8 C7 C6 100.1(11)
O2 C8 C7 108.6(13)
C9 O3 C11 106.2(12)
O3 C9 C10 118.1(15)
O3 C11 C12 99.6(13)
C15 O4 C13 112.9(9)
O4 C13 C14 107.9(10)
O4 C15 C16 106.1(9)

loop_
_geom_bond_atom_site_label_1
_geom_bond_atom_site_label_2
_geom_bond_distance
Ce S2C 2.917(3)
Ce S1B 2.943(3)
Ce S2A 2.947(3)
Ce S1A 2.964(3)
Ce S1C 2.966(3)
Ce S2B 2.995(3)
Ce P1B 3.086(3)
Ce P1C 3.113(3)
Ce P1A 3.152(3)
S1A P2A 1.992(4)
S2A P3A 1.993(4)
P1A C1A 1.794(11)
P1A C5A 1.822(10)
P1A C6A 1.825(12)
P2A C1A 1.771(11)
P2A C7A 1.824(12)
P2A C13A 1.821(11)
P3A C5A 1.773(11)
P3A C31A 1.806(12)
P3A C37A 1.820(11)
S1B P2B 1.996(4)
S2B P3B 1.998(4)
P1B C5B 1.780(10)
P1B C1B 1.823(11)
P1B C6B 1.834(11)
P2B C1B 1.792(11)
P2B C7B 1.823(12)
P2B C13B 1.825(12)
P3B C5B 1.758(10)
P3B C37B 1.814(12)
P3B C31B 1.829(11)
S1C P2C 1.997(4)
S2C P3C 1.983(4)
P1C C5C 1.805(11)
P1C C6C 1.821(9)
P1C C1C 1.829(10)
P2C C1C 1.762(11)
P2C C7C 1.804(11)
P2C C13C 1.837(10)
P3C C5C 1.740(10)
P3C C37C 1.819(11)
P3C C31C 1.827(10)
C1C C2C 1.381(16)
C1A C2A 1.415(14)
C1B C2B 1.390(14)
C2C C3C 1.437(16)
C2C C19C 1.520(14)
C2B C3B 1.433(14)
C2B C19B 1.494(15)
C2A C3A 1.406(13)
C2A C19A 1.482(15)
C3A C4A 1.412(15)
C3B C4B 1.403(14)
C3C C4C 1.407(14)
C4A C5A 1.410(13)
C4A C25A 1.523(14)
C4C C5C 1.431(15)
C4C C25C 1.484(15)
C4B C5B 1.414(14)
C4B C25B 1.471(15)
C7A C12A 1.377(14)
C7A C8A 1.398(16)
C7C C8C 1.392(14)
C7C C12C 1.421(15)
C7B C8B 1.362(14)
C7B C12B 1.428(15)
C8A C9A 1.397(16)
C8C C9C 1.385(15)
C8B C9B 1.404(15)
C9A C10A 1.368(15)
C9C C10C 1.392(16)
C9B C10B 1.398(16)
C10C C11C 1.369(16)
C10B C11B 1.368(16)
C10A C11A 1.393(17)
C11A C12A 1.421(15)
C11B C12B 1.386(15)
C11C C12C 1.372(15)
C13A C14A 1.374(14)
C13A C18A 1.386(15)
C13C C18C 1.356(14)
C13C C14C 1.372(14)
C13B C14B 1.374(15)
C13B C18B 1.415(14)
C14C C15C 1.390(15)
C14A C15A 1.398(16)
C14B C15B 1.420(17)
C15C C16C 1.363(17)
C15A C16A 1.418(16)
C15B C16B 1.386(17)
C16C C17C 1.390(17)
C16A C17A 1.378(16)
C16B C17B 1.395(17)
C17A C18A 1.385(15)
C17B C18B 1.350(15)
C17C C18C 1.429(14)
C19A C20A 1.375(14)
C19A C24A 1.387(16)
C19C C24C 1.373(14)
C19C C20C 1.407(15)
C19B C20B 1.398(16)
C19B C24B 1.403(15)
C20A C21A 1.357(16)
C20C C21C 1.382(14)
C20B C21B 1.401(16)
C21A C22A 1.390(18)
C21C C22C 1.423(15)
C21B C22B 1.414(16)
C22A C23A 1.372(17)
C22C C23C 1.407(14)
C22B C23B 1.357(17)
C23A C24A 1.395(15)
C23C C24C 1.377(14)
C23B C24B 1.364(16)
C25C C26C 1.406(14)
C25C C30C 1.416(14)
C25A C26A 1.349(14)
C25A C30A 1.411(15)
C25B C30B 1.388(16)
C25B C26B 1.410(17)
C26B C27B 1.417(16)
C26C C27C 1.397(15)
C26A C27A 1.410(14)
C27C C28C 1.389(15)
C27A C28A 1.400(16)
C27B C28B 1.343(18)
C28A C29A 1.368(15)
C28C C29C 1.386(15)
C28B C29B 1.363(19)
C29A C30A 1.397(14)
C29C C30C 1.372(16)
C29B C30B 1.396(16)
C31C C36C 1.389(14)
C31C C32C 1.399(14)
C31A C32A 1.405(14)
C31A C36A 1.411(15)
C31B C32B 1.396(13)
C31B C36B 1.420(16)
C32A C33A 1.371(16)
C32C C33C 1.359(14)
C32B C33B 1.395(16)
C33C C34C 1.376(15)
C33A C34A 1.389(17)
C33B C34B 1.342(17)
C34C C35C 1.357(16)
C34B C35B 1.371(17)
C34A C35A 1.418(16)
C35C C36C 1.409(14)
C35A C36A 1.379(16)
C35B C36B 1.392(16)
C37A C38A 1.387(15)
C37A C42A 1.420(15)
C37C C38C 1.390(14)
C37C C42C 1.403(15)
C37B C38B 1.402(16)
C37B C42B 1.407(15)
C38C C39C 1.386(15)
C38A C39A 1.396(15)
C38B C39B 1.372(16)
C39C C40C 1.388(15)
C39A C40A 1.379(16)
C39B C40B 1.415(16)
C40C C41C 1.408(14)
C40B C41B 1.384(17)
C40A C41A 1.381(16)
C41C C42C 1.358(14)
C41A C42A 1.400(15)
C41B C42B 1.381(16)
O1 C1 1.39(2)
O1 C4 1.493(18)
C1 C2 1.46(2)
C2 C3 1.49(2)
C3 C4 1.50(2)
O2 C8 1.377(16)
O2 C5 1.437(18)
C5 C6 1.523(18)
C6 C7 1.507(19)
C7 C8 1.494(17)
O3 C9 1.408(16)
O3 C11 1.489(17)
C9 C10 1.51(2)
C11 C12 1.509(18)
O4 C15 1.430(13)
O4 C13 1.439(14)
C13 C14 1.495(16)
C15 C16 1.512(15)
